data_1100497
loop_
_publ_author_name
'Ghassemzadeh, Mitra'
'Harms, Klaus'
'Dehnicke, Kurt'

_publ_section_title
;
 Komplexe von Halogenid-Ionen mit 1-Halogen-2-phenylacetylenen.
 Kristallstrukturen von PPh~4~[X(I--C\\tb C--Ph)~4~] mit X = Cl, Br, I,
 von PPh~4~[Br(Br--C\\tb C--Ph)~4~] und von NMe~4~[F(I--C\\tb C--Ph)~2~]
;
_journal_coden_ASTM CHBEAM
_journal_issue 1
_journal_name_full 'Chemische Berichte'
_journal_page_first 115
_journal_page_last 120
_journal_paper_doi 10.1002/cber.19961290121
_journal_volume 129
_journal_year 1996
_chemical_formula_sum 'C56 H40 Br5 P'
_space_group_IT_number 13
_symmetry_cell_setting monoclinic
_symmetry_space_group_name_Hall '-P 2yac'
_symmetry_space_group_name_H-M 'P 1 2/n 1'
_cell_angle_alpha 90
_cell_angle_beta 95.24(2)
_cell_angle_gamma 90
_cell_formula_units_Z 2
_cell_length_a 15.383(4)
_cell_length_b 8.530(2)
_cell_length_c 18.636(3)
_cod_depositor_comments
;

  Following symmetrically equivalent atoms were removed in order to
  leave only atoms from asymmetric unit:

  C17A* C 0.8133(8) -0.6577(16) 0.1981(7)
  C18A* C 0.8586(10) -0.7784(18) 0.2359(9)
  C19A* C 0.9046(11) -0.8889(21) 0.2001(11)
  C20A* C 0.9015(10) -0.8760(19) 0.1271(12)
  C21A* C 0.8574(11) -0.7600(22) 0.0876(8)
  C22A* C 0.8114(9) -0.6496(17) 0.1258(8)
  H15A* H 0.7793(9) -0.5699(17) 0.1007(8)
  H14A* H 0.8579(11) -0.7545(22) 0.0372(8)
  H13A* H 0.9314(10) -0.9515(19) 0.1020(12)
  H12A* H 0.9366(11) -0.9691(21) 0.2251(11)
  H11A* H 0.8579(10) -0.7848(18) 0.2862(9)
  C23A* C 0.8186(7) -0.4039(14) 0.3073(6)
  C24A* C 0.9078(8) -0.4057(17) 0.3111(7)
  C25A* C 0.9556(9) -0.2935(18) 0.3522(7)
  C26A* C 0.9172(11) -0.1809(17) 0.3880(7)
  C27A* C 0.8253(11) -0.1800(16) 0.3825(8)
  C28A* C 0.7754(9) -0.2880(17) 0.3446(7)
  H20A* H 0.7142(9) -0.2856(17) 0.3432(7)
  H19A* H 0.7970(11) -0.1004(16) 0.4064(8)
  H18A* H 0.9501(11) -0.1058(17) 0.4157(7)
  H17A* H 1.0169(9) -0.2971(18) 0.3549(7)
  H16A* H 0.9368(9) -0.4825(17) 0.2861(7)

  Andrius Merkys
  2013-11-12
;
_cod_original_sg_symbol_H-M 'P 2/n'
_cod_original_formula_sum 'C56 H40 Br5 P1'
_cod_database_code 1100497

loop_
_symmetry_equiv_pos_site_id
_symmetry_equiv_pos_as_xyz
1 x,y,z
2 1/2-x,y,1/2-z
3 -x,-y,-z
4 -1/2+x,-y,-1/2+z

loop_
_atom_site_label
_atom_site_type_symbol
_atom_site_fract_x
_atom_site_fract_y
_atom_site_fract_z
Br1 Br 0.14819(10) 0.1513(2) 0.06813(9)
Br2 Br 0.40517(9) 0.1619(2) 0.15529(7)
Br3 Br 0.25000 0.0935(3) 0.25000
C1 C 0.0811(10) 0.2188(17) -0.0108(9)
C2 C 0.0339(11) 0.2637(17) -0.0597(9)
C3 C -0.0227(9) 0.3250(18) -0.1191(8)
C4 C -0.0706(9) 0.2243(18) -0.1677(8)
C5 C -0.1207(9) 0.2834(19) -0.2259(8)
C6 C -0.1264(10) 0.4433(22) -0.2344(8)
C7 C -0.0804(12) 0.5455(20) -0.1892(9)
C8 C -0.0309(10) 0.4850(18) -0.1282(8)
C9 C 0.4897(9) 0.2118(15) 0.0968(7)
C10 C 0.5432(10) 0.2428(17) 0.0573(7)
C11 C 0.6071(8) 0.2887(16) 0.0093(7)
C12 C 0.6253(9) 0.4452(17) 0.0019(7)
C13 C 0.6855(10) 0.4927(17) -0.0429(8)
C14 C 0.7260(9) 0.3827(20) -0.0808(8)
C15 C 0.7081(10) 0.2249(19) -0.0753(8)
C16 C 0.6480(9) 0.1776(16) -0.0294(7)
P1 P 0.75000 -0.5299(6) 0.25000
C17 C 0.6867(8) -0.6577(16) 0.3019(7)
C18 C 0.6414(10) -0.7784(18) 0.2641(9)
C19 C 0.5954(11) -0.8889(21) 0.2999(11)
C20 C 0.5985(10) -0.8760(19) 0.3729(12)
C21 C 0.6426(11) -0.7600(22) 0.4124(8)
C22 C 0.6886(9) -0.6496(17) 0.3742(8)
C23 C 0.6814(7) -0.4039(14) 0.1927(6)
C24 C 0.5922(8) -0.4057(17) 0.1889(7)
C25 C 0.5444(9) -0.2935(18) 0.1478(7)
C26 C 0.5828(11) -0.1809(17) 0.1120(7)
C27 C 0.6747(11) -0.1800(16) 0.1175(8)
C28 C 0.7246(9) -0.2880(17) 0.1554(7)
H1 H -0.0682(9) 0.1154(18) -0.1601(8)
H2 H -0.1508(9) 0.2158(19) -0.2595(8)
H3 H -0.1634(10) 0.4838(22) -0.2729(8)
H4 H -0.0816(12) 0.6538(20) -0.1987(9)
H5 H -0.0036(10) 0.5535(18) -0.0936(8)
H6 H 0.5960(9) 0.5201(17) 0.0279(7)
H7 H 0.6987(10) 0.5996(17) -0.0474(8)
H8 H 0.7675(9) 0.4152(10) -0.1117(8)
H9 H 0.7364(10) 0.1510(19) -0.1025(8)
H10 H 0.6351(9) 0.0707(16) -0.0245(7)
H11 H 0.6421(10) -0.7848(18) 0.2138(9)
H12 H 0.5634(11) -0.9691(21) 0.2749(11)
H13 H 0.5686(10) -0.9515(19) 0.3980(12)
H14 H 0.6421(11) -0.7545(22) 0.4628(8)
H15 H 0.7207(9) -0.5699(17) 0.3993(8)
H16 H 0.5632(9) -0.4825(17) 0.2139(7)
H17 H 0.4831(9) -0.2971(18) 0.1451(7)
H18 H 0.5499(11) -0.1058(17) 0.0843(7)
H19 H 0.7030(11) -0.1004(16) 0.0936(8)
H20 H 0.7858(9) -0.2856(17) 0.1568(7)

loop_
_atom_type_symbol
_atom_type_radius_bond
C 0.68
H 0.23
Br 1.21
P 1.05
